data_7005555
loop_
_publ_author_name
'Meyer, Nils'
'Roesky, Peter W.'

_publ_section_title
;
 Chiral bridged aminotroponiminate complexes of the lanthanides.
;
_journal_issue 25
_journal_name_full 'Dalton transactions (Cambridge, England : 2003)'
_journal_page_first 2652
_journal_page_last 2657
_journal_paper_doi 10.1039/b703020g
_journal_year 2007
_chemical_absolute_configuration rmad
_chemical_formula_sum 'C42 H52 Li2 N4 O2'
_chemical_formula_weight 658.76
_chemical_name_systematic
;
?
;
_space_group_IT_number 19
_symmetry_cell_setting orthorhombic
_symmetry_space_group_name_Hall 'P 2ac 2ab'
_symmetry_space_group_name_H-M 'P 21 21 21'
_atom_sites_solution_hydrogens geom
_atom_sites_solution_primary direct
_atom_sites_solution_secondary difmap
_audit_creation_method SHELXL-97
_cell_angle_alpha 90.00
_cell_angle_beta 90.00
_cell_angle_gamma 90.00
_cell_formula_units_Z 4
_cell_length_a 9.581(3)
_cell_length_b 10.365(3)
_cell_length_c 38.296(12)
_cell_measurement_temperature 133(2)
_cell_volume 3803(2)
_computing_molecular_graphics 'Diamond 2.1e'
_computing_structure_refinement 'SHELXL-97 (Sheldrick, 1997)'
_computing_structure_solution 'SHELXS-97 (Sheldrick, 1990)'
_diffrn_ambient_temperature 133(2)
_diffrn_measured_fraction_theta_full 0.992
_diffrn_measured_fraction_theta_max 0.992
_diffrn_measurement_device_type 'Bruker Smart 1000 CCD'
_diffrn_measurement_method 'area detector'
_diffrn_radiation_monochromator graphite
_diffrn_radiation_source 'fine-focus sealed tube'
_diffrn_radiation_type MoK\a
_diffrn_radiation_wavelength 0.71073
_diffrn_reflns_av_R_equivalents 0.0745
_diffrn_reflns_av_sigmaI/netI 0.0606
_diffrn_reflns_limit_h_max 11
_diffrn_reflns_limit_h_min -11
_diffrn_reflns_limit_k_max 12
_diffrn_reflns_limit_k_min -10
_diffrn_reflns_limit_l_max 41
_diffrn_reflns_limit_l_min -45
_diffrn_reflns_number 30788
_diffrn_reflns_theta_full 25.06
_diffrn_reflns_theta_max 25.06
_diffrn_reflns_theta_min 1.06
_exptl_absorpt_coefficient_mu 0.070
_exptl_absorpt_correction_T_max 1
_exptl_absorpt_correction_T_min 0.753247
_exptl_absorpt_correction_type empirical
_exptl_crystal_colour yellow
_exptl_crystal_density_diffrn 1.151
_exptl_crystal_density_method 'not measured'
_exptl_crystal_description neeldes
_exptl_crystal_F_000 1416
_exptl_crystal_size_max 0.5
_exptl_crystal_size_mid 0.4
_exptl_crystal_size_min 0.2
_refine_diff_density_max 0.375
_refine_diff_density_min -0.270
_refine_diff_density_rms 0.051
_refine_ls_abs_structure_details 'Flack H D (1983), Acta Cryst. A39, 876-881'
_refine_ls_abs_structure_Flack 1.5(19)
_refine_ls_extinction_method none
_refine_ls_goodness_of_fit_ref 1.076
_refine_ls_hydrogen_treatment constr
_refine_ls_matrix_type full
_refine_ls_number_parameters 455
_refine_ls_number_reflns 6683
_refine_ls_number_restraints 0
_refine_ls_restrained_S_all 1.076
_refine_ls_R_factor_all 0.0794
_refine_ls_R_factor_gt 0.0598
_refine_ls_shift/su_max 0.000
_refine_ls_shift/su_mean 0.000
_refine_ls_structure_factor_coef Fsqd
_refine_ls_weighting_details 'calc w=1/[\s^2^(Fo^2^)+(0.0429P)^2^+2.9638P] where P=(Fo^2^+2Fc^2^)/3'
_refine_ls_weighting_scheme calc
_refine_ls_wR_factor_gt 0.1246
_refine_ls_wR_factor_ref 0.1326
_reflns_number_gt 5382
_reflns_number_total 6683
_reflns_threshold_expression >2sigma(I)
_cod_data_source_file b703020g.txt
_cod_data_source_block 1a
_cod_original_sg_symbol_H-M P2(1)2(1)2(1)
_cod_database_code 7005555

loop_
_symmetry_equiv_pos_as_xyz
'x, y, z'
'-x+1/2, -y, z+1/2'
'x+1/2, -y+1/2, -z'
'-x, y+1/2, -z+1/2'

loop_
_atom_site_label
_atom_site_type_symbol
_atom_site_fract_x
_atom_site_fract_y
_atom_site_fract_z
_atom_site_U_iso_or_equiv
_atom_site_adp_type
_atom_site_occupancy
_atom_site_symmetry_multiplicity
_atom_site_calc_flag
_atom_site_refinement_flags
_atom_site_disorder_assembly
_atom_site_disorder_group
C1 C 0.2081(3) -0.1618(3) 0.10050(8) 0.0219(7) Uani 1 1 d . . .
C2 C 0.2468(4) -0.2942(3) 0.09871(9) 0.0311(8) Uani 1 1 d . . .
H2 H 0.2191 -0.3344 0.0775 0.037 Uiso 1 1 calc R . .
C3 C 0.3152(4) -0.3760(3) 0.12083(10) 0.0370(9) Uani 1 1 d . . .
H3 H 0.3316 -0.4597 0.1116 0.044 Uiso 1 1 calc R . .
C4 C 0.3649(4) -0.3574(3) 0.15466(9) 0.0343(9) Uani 1 1 d . . .
H4 H 0.4130 -0.4269 0.1655 0.041 Uiso 1 1 calc R . .
C5 C 0.3489(3) -0.2449(3) 0.17342(8) 0.0302(8) Uani 1 1 d . . .
H5 H 0.3860 -0.2477 0.1964 0.036 Uiso 1 1 calc R . .
C6 C 0.2882(3) -0.1290(3) 0.16448(8) 0.0274(8) Uani 1 1 d . . .
H6 H 0.2883 -0.0675 0.1829 0.033 Uiso 1 1 calc R . .
C7 C 0.2255(3) -0.0830(3) 0.13318(8) 0.0204(7) Uani 1 1 d . . .
C8 C 0.1749(3) 0.1231(3) 0.16011(7) 0.0190(7) Uani 1 1 d . . .
H8 H 0.1397 0.0746 0.1809 0.023 Uiso 1 1 calc R . .
C9 C 0.0712(3) 0.2341(3) 0.15167(7) 0.0173(6) Uani 1 1 d . . .
H9 H 0.1178 0.2955 0.1352 0.021 Uiso 1 1 calc R . .
C10 C -0.1311(3) 0.2476(3) 0.11433(7) 0.0163(6) Uani 1 1 d . . .
C11 C -0.1242(3) 0.3839(3) 0.11342(8) 0.0219(7) Uani 1 1 d . . .
H11 H -0.0571 0.4189 0.1290 0.026 Uiso 1 1 calc R . .
C12 C -0.1947(4) 0.4762(3) 0.09463(8) 0.0291(8) Uani 1 1 d . . .
H12 H -0.1681 0.5626 0.0996 0.035 Uiso 1 1 calc R . .
C13 C -0.2985(4) 0.4637(3) 0.06948(9) 0.0303(8) Uani 1 1 d . . .
H13 H -0.3341 0.5404 0.0592 0.036 Uiso 1 1 calc R . .
C14 C -0.3540(3) 0.3468(3) 0.05831(8) 0.0256(8) Uani 1 1 d . . .
H14 H -0.4238 0.3547 0.0408 0.031 Uiso 1 1 calc R . .
C15 C -0.3257(3) 0.2219(3) 0.06805(8) 0.0205(7) Uani 1 1 d . . .
H15 H -0.3806 0.1596 0.0561 0.025 Uiso 1 1 calc R . .
C16 C -0.2300(3) 0.1670(3) 0.09261(7) 0.0157(6) Uani 1 1 d . . .
C17 C -0.3090(3) -0.0477(3) 0.07918(8) 0.0224(7) Uani 1 1 d . . .
H17 H -0.3117 -0.0240 0.0539 0.027 Uiso 1 1 calc R . .
C18 C -0.4567(3) -0.0462(4) 0.09356(9) 0.0328(9) Uani 1 1 d . . .
H18A H -0.4944 0.0415 0.0922 0.049 Uiso 1 1 calc R . .
H18B H -0.4557 -0.0745 0.1180 0.049 Uiso 1 1 calc R . .
H18C H -0.5154 -0.1047 0.0798 0.049 Uiso 1 1 calc R . .
C19 C -0.2491(4) -0.1829(3) 0.08283(8) 0.0300(8) Uani 1 1 d . . .
H19A H -0.2559 -0.2107 0.1072 0.045 Uiso 1 1 calc R . .
H19B H -0.1509 -0.1825 0.0756 0.045 Uiso 1 1 calc R . .
H19C H -0.3018 -0.2425 0.0680 0.045 Uiso 1 1 calc R . .
C20 C 0.1315(4) -0.1600(3) 0.04012(8) 0.0263(8) Uani 1 1 d . . .
H20 H 0.0904 -0.2478 0.0434 0.032 Uiso 1 1 calc R . .
C21 C 0.2707(4) -0.1716(4) 0.02101(9) 0.0450(11) Uani 1 1 d . . .
H21A H 0.3361 -0.2215 0.0353 0.067 Uiso 1 1 calc R . .
H21B H 0.3089 -0.0853 0.0168 0.067 Uiso 1 1 calc R . .
H21C H 0.2563 -0.2156 -0.0014 0.067 Uiso 1 1 calc R . .
C22 C 0.0314(4) -0.0772(3) 0.01870(9) 0.0299(8) Uani 1 1 d . . .
H22A H 0.0720 0.0086 0.0153 0.045 Uiso 1 1 calc R . .
H22B H -0.0576 -0.0693 0.0311 0.045 Uiso 1 1 calc R . .
H22C H 0.0156 -0.1180 -0.0041 0.045 Uiso 1 1 calc R . .
C23 C 0.3166(3) 0.1798(3) 0.16879(8) 0.0221(7) Uani 1 1 d . . .
C24 C 0.3671(4) 0.1803(4) 0.20318(9) 0.0364(9) Uani 1 1 d . . .
H24 H 0.3164 0.1382 0.2212 0.044 Uiso 1 1 calc R . .
C25 C 0.4920(4) 0.2428(5) 0.21071(11) 0.0553(12) Uani 1 1 d . . .
H25 H 0.5264 0.2420 0.2340 0.066 Uiso 1 1 calc R . .
C26 C 0.5660(4) 0.3054(4) 0.18543(10) 0.0440(10) Uani 1 1 d . . .
H26 H 0.6497 0.3497 0.1912 0.053 Uiso 1 1 calc R . .
C27 C 0.5184(4) 0.3036(4) 0.15153(10) 0.0350(9) Uani 1 1 d . . .
H27 H 0.5704 0.3450 0.1336 0.042 Uiso 1 1 calc R . .
C28 C 0.3944(3) 0.2412(3) 0.14354(8) 0.0270(8) Uani 1 1 d . . .
H28 H 0.3624 0.2408 0.1201 0.032 Uiso 1 1 calc R . .
C29 C 0.0348(3) 0.3067(3) 0.18517(7) 0.0201(7) Uani 1 1 d . . .
C30 C 0.1116(3) 0.4142(3) 0.19488(9) 0.0272(8) Uani 1 1 d . . .
H30 H 0.1832 0.4451 0.1799 0.033 Uiso 1 1 calc R . .
C31 C 0.0853(4) 0.4771(4) 0.22611(9) 0.0354(9) Uani 1 1 d . . .
H31 H 0.1395 0.5499 0.2327 0.042 Uiso 1 1 calc R . .
C32 C -0.0204(4) 0.4331(4) 0.24773(9) 0.0343(9) Uani 1 1 d . . .
H32 H -0.0395 0.4764 0.2691 0.041 Uiso 1 1 calc R . .
C33 C -0.0975(4) 0.3273(4) 0.23840(8) 0.0336(9) Uani 1 1 d . . .
H33 H -0.1695 0.2972 0.2534 0.040 Uiso 1 1 calc R . .
C34 C -0.0708(3) 0.2631(3) 0.20690(8) 0.0260(7) Uani 1 1 d . . .
H34 H -0.1249 0.1900 0.2005 0.031 Uiso 1 1 calc R . .
C35 C 0.2633(4) 0.2536(4) 0.04043(11) 0.0477(11) Uani 1 1 d . . .
H35A H 0.2858 0.1988 0.0200 0.057 Uiso 1 1 calc R . .
H35B H 0.3340 0.2383 0.0588 0.057 Uiso 1 1 calc R . .
C36 C 0.2609(4) 0.3941(4) 0.03015(12) 0.0440(10) Uani 1 1 d . . .
H36A H 0.3005 0.4061 0.0065 0.053 Uiso 1 1 calc R . .
H36B H 0.3151 0.4467 0.0469 0.053 Uiso 1 1 calc R . .
C37 C 0.1074(4) 0.4317(4) 0.03088(11) 0.0416(10) Uani 1 1 d . . .
H37A H 0.0864 0.4868 0.0513 0.050 Uiso 1 1 calc R . .
H37B H 0.0809 0.4785 0.0093 0.050 Uiso 1 1 calc R . .
C38 C 0.0330(3) 0.3056(3) 0.03333(8) 0.0253(8) Uani 1 1 d . . .
H38A H -0.0578 0.3156 0.0454 0.030 Uiso 1 1 calc R . .
H38B H 0.0164 0.2688 0.0098 0.030 Uiso 1 1 calc R . .
C39 C -0.2452(4) -0.1284(4) 0.18734(9) 0.0387(9) Uani 1 1 d . . .
H39A H -0.3249 -0.1120 0.1715 0.046 Uiso 1 1 calc R . .
H39B H -0.2406 -0.0583 0.2049 0.046 Uiso 1 1 calc R . .
C40 C -0.2599(5) -0.2585(4) 0.20502(12) 0.0593(13) Uani 1 1 d . . .
H40A H -0.2138 -0.2585 0.2282 0.071 Uiso 1 1 calc R . .
H40B H -0.3594 -0.2818 0.2080 0.071 Uiso 1 1 calc R . .
C41 C -0.1893(4) -0.3489(4) 0.18067(11) 0.0501(11) Uani 1 1 d . . .
H41A H -0.2511 -0.3733 0.1610 0.060 Uiso 1 1 calc R . .
H41B H -0.1575 -0.4278 0.1929 0.060 Uiso 1 1 calc R . .
C42 C -0.0671(3) -0.2684(3) 0.16827(9) 0.0322(8) Uani 1 1 d . . .
H42A H 0.0131 -0.2778 0.1844 0.039 Uiso 1 1 calc R . .
H42B H -0.0377 -0.2955 0.1446 0.039 Uiso 1 1 calc R . .
Li1 Li 0.0948(6) 0.0825(5) 0.08497(14) 0.0292(13) Uani 1 1 d . . .
Li2 Li -0.0752(6) -0.0092(5) 0.13308(15) 0.0294(13) Uani 1 1 d . . .
N1 N 0.1489(3) -0.0973(3) 0.07456(6) 0.0221(6) Uani 1 1 d . . .
N2 N 0.1760(3) 0.0363(2) 0.12999(6) 0.0202(6) Uani 1 1 d . . .
N3 N -0.0482(2) 0.1755(2) 0.13377(6) 0.0187(6) Uani 1 1 d . . .
N4 N -0.2167(3) 0.0425(2) 0.09763(6) 0.0181(6) Uani 1 1 d . . .
O1 O 0.1259(2) 0.2252(2) 0.05322(5) 0.0287(5) Uani 1 1 d . . .
O2 O -0.1159(2) -0.1370(2) 0.16788(6) 0.0298(6) Uani 1 1 d . . .

loop_
_atom_site_aniso_label
_atom_site_aniso_U_11
_atom_site_aniso_U_22
_atom_site_aniso_U_33
_atom_site_aniso_U_23
_atom_site_aniso_U_13
_atom_site_aniso_U_12
C1 0.0249(16) 0.0205(17) 0.0204(16) 0.0006(14) 0.0036(13) -0.0016(14)
C2 0.040(2) 0.0237(19) 0.0297(19) -0.0023(15) -0.0089(16) 0.0027(16)
C3 0.044(2) 0.024(2) 0.042(2) -0.0027(17) -0.0055(18) 0.0063(17)
C4 0.040(2) 0.027(2) 0.036(2) 0.0119(16) -0.0033(17) 0.0085(16)
C5 0.0294(18) 0.038(2) 0.0232(17) 0.0110(16) -0.0009(14) 0.0098(17)
C6 0.0256(17) 0.038(2) 0.0189(17) 0.0032(15) -0.0007(14) 0.0051(15)
C7 0.0179(15) 0.0250(18) 0.0182(16) 0.0032(13) 0.0033(13) 0.0012(13)
C8 0.0232(16) 0.0250(17) 0.0088(14) -0.0020(13) -0.0011(12) 0.0016(13)
C9 0.0207(15) 0.0213(17) 0.0098(14) -0.0034(13) -0.0016(12) 0.0000(13)
C10 0.0206(14) 0.0203(16) 0.0080(13) -0.0001(12) 0.0002(12) -0.0001(13)
C11 0.0271(16) 0.0196(17) 0.0190(16) -0.0010(13) -0.0044(14) 0.0002(14)
C12 0.042(2) 0.0212(18) 0.0244(18) 0.0000(15) -0.0095(16) 0.0015(16)
C13 0.039(2) 0.0235(18) 0.0281(19) 0.0023(16) -0.0142(17) 0.0034(16)
C14 0.0288(17) 0.028(2) 0.0202(17) 0.0001(14) -0.0070(14) 0.0042(15)
C15 0.0239(16) 0.0202(17) 0.0173(15) -0.0021(13) -0.0037(13) 0.0021(13)
C16 0.0171(15) 0.0191(16) 0.0111(14) 0.0012(12) 0.0020(12) 0.0012(13)
C17 0.0240(16) 0.0224(18) 0.0208(16) 0.0001(14) -0.0033(14) -0.0038(14)
C18 0.0264(18) 0.038(2) 0.034(2) 0.0000(17) -0.0038(16) -0.0111(16)
C19 0.044(2) 0.0235(18) 0.0228(17) 0.0006(15) -0.0069(15) -0.0013(16)
C20 0.0334(18) 0.0300(19) 0.0155(16) -0.0054(14) -0.0025(14) 0.0005(16)
C21 0.042(2) 0.071(3) 0.0218(19) -0.0148(19) 0.0000(16) 0.016(2)
C22 0.036(2) 0.034(2) 0.0190(18) -0.0037(15) -0.0040(15) 0.0023(16)
C23 0.0220(16) 0.0286(18) 0.0157(15) -0.0064(14) -0.0031(13) 0.0038(14)
C24 0.0335(19) 0.056(3) 0.0204(18) 0.0025(17) -0.0067(15) -0.0062(19)
C25 0.050(2) 0.077(3) 0.039(2) -0.006(2) -0.027(2) -0.011(2)
C26 0.0282(19) 0.055(3) 0.049(2) -0.006(2) -0.0069(18) -0.0067(19)
C27 0.0253(18) 0.037(2) 0.042(2) -0.0092(18) 0.0051(16) -0.0028(16)
C28 0.0229(17) 0.036(2) 0.0222(17) -0.0073(15) 0.0015(13) -0.0008(15)
C29 0.0241(16) 0.0242(18) 0.0121(15) -0.0001(13) -0.0044(12) -0.0003(14)
C30 0.0286(18) 0.030(2) 0.0226(18) -0.0028(15) -0.0033(14) -0.0016(15)
C31 0.045(2) 0.035(2) 0.026(2) -0.0103(17) -0.0096(17) 0.0026(18)
C32 0.046(2) 0.041(2) 0.0163(17) -0.0093(16) -0.0036(16) 0.0109(18)
C33 0.0351(19) 0.047(2) 0.0184(17) 0.0043(16) 0.0073(15) 0.0088(18)
C34 0.0271(17) 0.031(2) 0.0204(17) 0.0024(15) 0.0031(14) 0.0011(15)
C35 0.031(2) 0.065(3) 0.047(2) 0.021(2) 0.0009(18) 0.001(2)
C36 0.036(2) 0.044(2) 0.052(2) 0.001(2) 0.0082(19) -0.0095(19)
C37 0.047(2) 0.033(2) 0.044(2) 0.0068(18) 0.0122(19) -0.0025(19)
C38 0.0307(17) 0.032(2) 0.0132(16) 0.0039(14) 0.0001(13) 0.0033(16)
C39 0.033(2) 0.059(3) 0.0241(19) -0.0011(18) 0.0061(16) 0.0089(19)
C40 0.055(3) 0.071(3) 0.052(3) 0.007(3) 0.020(2) -0.018(3)
C41 0.045(2) 0.050(3) 0.055(3) 0.017(2) 0.009(2) -0.008(2)
C42 0.0305(18) 0.031(2) 0.035(2) 0.0157(16) 0.0020(16) 0.0008(15)
Li1 0.043(3) 0.028(3) 0.017(3) -0.002(2) -0.001(2) 0.004(3)
Li2 0.034(3) 0.025(3) 0.029(3) 0.005(3) -0.001(3) 0.001(2)
N1 0.0253(14) 0.0247(15) 0.0164(13) -0.0022(11) 0.0019(11) -0.0002(12)
N2 0.0230(13) 0.0238(15) 0.0138(13) -0.0021(11) 0.0000(11) 0.0029(12)
N3 0.0185(13) 0.0246(15) 0.0129(12) -0.0017(12) -0.0019(10) -0.0012(11)
N4 0.0208(13) 0.0193(14) 0.0141(13) -0.0015(11) -0.0022(11) -0.0001(11)
O1 0.0295(12) 0.0319(14) 0.0247(12) 0.0098(10) 0.0034(10) -0.0015(11)
O2 0.0341(13) 0.0322(14) 0.0231(12) 0.0101(10) 0.0015(10) 0.0011(11)

loop_
_atom_type_symbol
_atom_type_description
_atom_type_scat_dispersion_real
_atom_type_scat_dispersion_imag
_atom_type_scat_source
C C 0.0033 0.0016 'International Tables Vol C Tables 4.2.6.8 and 6.1.1.4'
H H 0.0000 0.0000 'International Tables Vol C Tables 4.2.6.8 and 6.1.1.4'
Li Li -0.0003 0.0001 'International Tables Vol C Tables 4.2.6.8 and 6.1.1.4'
N N 0.0061 0.0033 'International Tables Vol C Tables 4.2.6.8 and 6.1.1.4'
O O 0.0106 0.0060 'International Tables Vol C Tables 4.2.6.8 and 6.1.1.4'

loop_
_geom_angle_atom_site_label_1
_geom_angle_atom_site_label_2
_geom_angle_atom_site_label_3
_geom_angle
_geom_angle_site_symmetry_1
_geom_angle_site_symmetry_3
_geom_angle_publ_flag
N1 C1 C2 124.2(3) . . ?
N1 C1 C7 113.4(3) . . ?
C2 C1 C7 122.3(3) . . ?
C3 C2 C1 133.9(3) . . ?
C2 C3 C4 130.9(3) . . ?
C5 C4 C3 124.3(3) . . ?
C6 C5 C4 130.9(3) . . ?
C5 C6 C7 132.8(3) . . ?
N2 C7 C6 122.6(3) . . ?
N2 C7 C1 112.9(3) . . ?
C6 C7 C1 124.5(3) . . ?
N2 C8 C23 113.9(2) . . ?
N2 C8 C9 107.2(2) . . ?
C23 C8 C9 109.3(2) . . ?
N3 C9 C29 114.7(2) . . ?
N3 C9 C8 106.8(2) . . ?
C29 C9 C8 109.6(2) . . ?
N3 C10 C11 123.4(3) . . ?
N3 C10 C16 112.0(3) . . ?
C11 C10 C16 124.5(3) . . ?
C12 C11 C10 133.3(3) . . ?
C11 C12 C13 130.5(3) . . ?
C14 C13 C12 124.6(3) . . ?
C15 C14 C13 131.5(3) . . ?
C14 C15 C16 132.7(3) . . ?
N4 C16 C15 123.4(3) . . ?
N4 C16 C10 113.7(3) . . ?
C15 C16 C10 122.9(3) . . ?
N4 C17 C18 112.4(3) . . ?
N4 C17 C19 108.4(2) . . ?
C18 C17 C19 109.1(3) . . ?
N1 C20 C21 111.4(3) . . ?
N1 C20 C22 107.7(3) . . ?
C21 C20 C22 109.6(3) . . ?
C28 C23 C24 118.1(3) . . ?
C28 C23 C8 120.7(3) . . ?
C24 C23 C8 121.1(3) . . ?
C25 C24 C23 119.5(3) . . ?
C26 C25 C24 121.5(4) . . ?
C25 C26 C27 119.4(4) . . ?
C26 C27 C28 119.9(3) . . ?
C23 C28 C27 121.6(3) . . ?
C30 C29 C34 119.3(3) . . ?
C30 C29 C9 120.0(3) . . ?
C34 C29 C9 120.7(3) . . ?
C31 C30 C29 120.9(3) . . ?
C30 C31 C32 119.6(3) . . ?
C33 C32 C31 120.1(3) . . ?
C32 C33 C34 120.4(3) . . ?
C29 C34 C33 119.6(3) . . ?
O1 C35 C36 105.8(3) . . ?
C35 C36 C37 104.9(3) . . ?
C38 C37 C36 103.8(3) . . ?
O1 C38 C37 104.2(3) . . ?
O2 C39 C40 104.8(3) . . ?
C41 C40 C39 103.8(3) . . ?
C40 C41 C42 101.7(3) . . ?
O2 C42 C41 105.9(3) . . ?
O1 Li1 N2 132.9(3) . . ?
O1 Li1 N1 123.6(3) . . ?
N2 Li1 N1 80.9(2) . . ?
O1 Li1 N3 105.0(3) . . ?
N2 Li1 N3 69.75(19) . . ?
N1 Li1 N3 131.0(3) . . ?
O2 Li2 N3 134.5(3) . . ?
O2 Li2 N4 121.4(3) . . ?
N3 Li2 N4 80.5(2) . . ?
O2 Li2 N2 111.4(3) . . ?
N3 Li2 N2 71.3(2) . . ?
N4 Li2 N2 125.6(3) . . ?
C1 N1 C20 119.7(3) . . ?
C1 N1 Li1 115.9(3) . . ?
C20 N1 Li1 124.4(3) . . ?
C7 N2 C8 120.1(3) . . ?
C7 N2 Li1 116.8(3) . . ?
C8 N2 Li1 122.9(3) . . ?
C7 N2 Li2 99.6(2) . . ?
C8 N2 Li2 94.2(2) . . ?
Li1 N2 Li2 72.5(2) . . ?
C10 N3 C9 119.9(3) . . ?
C10 N3 Li2 118.2(3) . . ?
C9 N3 Li2 121.5(3) . . ?
C10 N3 Li1 97.2(2) . . ?
C9 N3 Li1 94.7(2) . . ?
Li2 N3 Li1 71.5(2) . . ?
C16 N4 C17 119.8(2) . . ?
C16 N4 Li2 115.5(3) . . ?
C17 N4 Li2 124.5(3) . . ?
C35 O1 C38 105.6(2) . . ?
C35 O1 Li1 120.8(3) . . ?
C38 O1 Li1 132.8(3) . . ?
C42 O2 C39 109.3(3) . . ?
C42 O2 Li2 126.5(3) . . ?
C39 O2 Li2 119.2(3) . . ?

loop_
_geom_bond_atom_site_label_1
_geom_bond_atom_site_label_2
_geom_bond_distance
_geom_bond_site_symmetry_2
_geom_bond_publ_flag
C1 N1 1.325(4) . ?
C1 C2 1.422(4) . ?
C1 C7 1.504(4) . ?
C2 C3 1.366(5) . ?
C3 C4 1.394(5) . ?
C4 C5 1.378(5) . ?
C5 C6 1.378(5) . ?
C6 C7 1.423(4) . ?
C7 N2 1.331(4) . ?
C8 N2 1.462(4) . ?
C8 C23 1.516(4) . ?
C8 C9 1.554(4) . ?
C9 N3 1.465(4) . ?
C9 C29 1.528(4) . ?
C10 N3 1.321(4) . ?
C10 C11 1.415(4) . ?
C10 C16 1.513(4) . ?
C11 C12 1.374(4) . ?
C12 C13 1.391(4) . ?
C13 C14 1.390(5) . ?
C14 C15 1.374(4) . ?
C15 C16 1.432(4) . ?
C16 N4 1.311(4) . ?
C17 N4 1.469(4) . ?
C17 C18 1.519(4) . ?
C17 C19 1.520(4) . ?
C20 N1 1.479(4) . ?
C20 C21 1.525(5) . ?
C20 C22 1.526(5) . ?
C23 C28 1.377(4) . ?
C23 C24 1.403(4) . ?
C24 C25 1.391(5) . ?
C25 C26 1.364(6) . ?
C26 C27 1.376(5) . ?
C27 C28 1.387(5) . ?
C29 C30 1.385(5) . ?
C29 C34 1.386(4) . ?
C30 C31 1.385(5) . ?
C31 C32 1.385(5) . ?
C32 C33 1.370(5) . ?
C33 C34 1.401(5) . ?
C35 O1 1.435(4) . ?
C35 C36 1.508(6) . ?
C36 C37 1.522(5) . ?
C37 C38 1.492(5) . ?
C38 O1 1.438(4) . ?
C39 O2 1.449(4) . ?
C39 C40 1.516(6) . ?
C40 C41 1.485(6) . ?
C41 C42 1.513(5) . ?
C42 O2 1.441(4) . ?
Li1 O1 1.937(6) . ?
Li1 N2 1.951(6) . ?
Li1 N1 1.976(6) . ?
Li1 N3 2.510(6) . ?
Li2 O2 1.919(6) . ?
Li2 N3 1.932(6) . ?
Li2 N4 1.992(6) . ?
Li2 N2 2.456(6) . ?
